data_2104665
loop_
_publ_author_name
'Johnstone, Russell D. L.'
'Lennie, Alistair R.'
'Parsons, Simon'
'Pidcock, Elna'
'Warren, John E.'

_publ_section_title
;
 Comparison of the effects of pressure on three layered hydrates: a
 partially successful attempt to predict a high-pressure phase
 transition
;
_journal_issue 6
_journal_name_full 'Acta Crystallographica Section B'
_journal_page_first 731
_journal_page_last 748
_journal_paper_doi 10.1107/S0108768109039469
_journal_volume 65
_journal_year 2009
_chemical_formula_moiety 'C9 H13 N1 O6 S1'
_chemical_formula_sum 'C9 H13 N O6 S'
_chemical_formula_weight 263.27
_chemical_name_common 'S-4-Sulfo-L-Phenylalanine monohydrate'
_space_group_IT_number 4
_symmetry_cell_setting monoclinic
_symmetry_space_group_name_Hall 'P 2yb'
_symmetry_space_group_name_H-M 'P 1 21 1'
_atom_sites_solution_hydrogens geom
_atom_sites_solution_primary direct
_cell_angle_alpha 90
_cell_angle_beta 111.30(2)
_cell_angle_gamma 90
_cell_formula_units_Z 4
_cell_length_a 9.5437(17)
_cell_length_b 8.1824(12)
_cell_length_c 12.151(4)
_cell_measurement_reflns_used 566
_cell_measurement_temperature 293
_cell_measurement_theta_max 14
_cell_measurement_theta_min 2
_cell_volume 884.1(4)
_computing_cell_refinement 'Apex2 (Bruker AXS, 2006)'
_computing_data_collection 'Apex2 (Bruker AXS, 2006)'
_computing_data_reduction 'Apex2 (Bruker AXS, 2006)'
_computing_molecular_graphics 'CAMERON (Watkin et al., 1996)'
_computing_publication_material 'CRYSTALS (Betteridge et al., 2003)'
_computing_structure_refinement 'CRYSTALS (Betteridge et al., 2003)'
_computing_structure_solution 'Sir2004 (Burla et al., 2005)'
_diffrn_ambient_temperature 293
_diffrn_measured_fraction_theta_full 0.419
_diffrn_measured_fraction_theta_max 0.363
_diffrn_measurement_device 'Bruker Kappa Apex2'
_diffrn_measurement_device_type Area
_diffrn_measurement_method \w
_diffrn_radiation_monochromator silicon
_diffrn_radiation_type synchrotron
_diffrn_radiation_wavelength 0.47800
_diffrn_reflns_av_R_equivalents 0.1495
_diffrn_reflns_limit_h_max 7
_diffrn_reflns_limit_h_min -9
_diffrn_reflns_limit_k_max 8
_diffrn_reflns_limit_k_min 0
_diffrn_reflns_limit_l_max 9
_diffrn_reflns_limit_l_min 0
_diffrn_reflns_number 1921
_diffrn_reflns_reduction_process
;
 Scaled and merged with Sortav
 R.H. Blessing, (1987) Cryst. Rev. 1, 3-58
 R.H. Blessing, (1989) J. Appl. Cryst. 22, 396-397
;
_diffrn_reflns_theta_full 10.206
_diffrn_reflns_theta_max 13.608
_diffrn_reflns_theta_min 1.575
_diffrn_standards_number 0
_exptl_absorpt_coefficient_mu 0.388
_exptl_absorpt_correction_T_max 0.96
_exptl_absorpt_correction_T_min 0.64
_exptl_absorpt_correction_type multi-scan
_exptl_absorpt_process_details 'SADABS (Siemens, 1996)'
_exptl_crystal_colour colourless
_exptl_crystal_density_diffrn 1.978
_exptl_crystal_density_method 'not measured'
_exptl_crystal_description plate
_exptl_crystal_F_000 552
_exptl_crystal_size_max 0.20
_exptl_crystal_size_mid 0.20
_exptl_crystal_size_min 0.10
_refine_diff_density_max 0.46
_refine_diff_density_min -0.46
_refine_ls_extinction_method None
_refine_ls_goodness_of_fit_ref 0.7378
_refine_ls_hydrogen_treatment mixed
_refine_ls_matrix_type full
_refine_ls_number_parameters 163
_refine_ls_number_reflns 269
_refine_ls_number_restraints 463
_refine_ls_R_factor_all 0.1495
_refine_ls_R_factor_gt 0.1111
_refine_ls_shift/su_max 0.000289
_refine_ls_structure_factor_coef F
_refine_ls_weighting_details
;
 Method, part 1, Chebychev polynomial, (Watkin, 1994, Prince, 1982)
 [weight] = 1.0/[A~0~*T~0~(x)+A~1~*T~1~(x) ... +A~n-1~]*T~n-1~(x)]
 where A~i~ are the Chebychev coefficients listed below and x= Fcalc/Fmax
 Method = Robust Weighting (Prince, 1982)
 W = [weight] * [1-(deltaF/6*sigmaF)^2^]^2^
 A~i~ are:
 11.2 1.26 6.21
;
_refine_ls_weighting_scheme calc
_refine_ls_wR_factor_all 0.1976
_refine_ls_wR_factor_gt 0.1263
_refine_ls_wR_factor_ref 0.1263
_reflns_number_gt 269
_reflns_number_total 351
_reflns_threshold_expression I>2.0\s(I)
_cod_data_source_file ws5073.cif
_cod_data_source_block SPMII6.9GPa
_cod_depositor_comments
;
The following automatic conversions were performed:
'_symmetry_cell_setting' value 'Monoclinic' changed to 'monoclinic'
according to '/home/saulius/struct/CIF-dictionaries/cif_core.dic'
dictionary named 'cif_core.dic' version 2.4.1 from 2010-06-29.

Automatic conversion script
Id: cif_fix_enum 1527 2010-12-29 10:47:43Z saulius 

The following automatic conversions were performed:

'_symmetry_cell_setting' value 'Monoclinic' changed to 'monoclinic'
according to /home/saulius/struct/CIF-dictionaries/cif_core.dic
dictionary named 'cif_core.dic' version 2.4.1 from 2010-06-29.

Automatic conversion script
Id: cif_fix_values 1715 2011-07-08 13:25:40Z adriana 
;
_cod_original_cell_volume 884.0(4)
_cod_original_sg_symbol_H-M 'P 1 21 1 '
_cod_original_formula_sum 'C9 H13 N1 O6 S1'
_cod_database_code 2104665
_cod_database_fobs_code 2104665

loop_
_symmetry_equiv_pos_as_xyz
x,y,z
-x,y+1/2,-z

loop_
_atom_site_type_symbol
_atom_site_label
_atom_site_fract_x
_atom_site_fract_y
_atom_site_fract_z
_atom_site_U_iso_or_equiv
_atom_site_adp_type
_atom_site_occupancy
_atom_site_disorder_assembly
_atom_site_disorder_group
S S11 0.6704(6) -0.0036(5) 0.2171(7) 0.0175 Uani 1.0000 . .
N N11 1.0152(13) 0.1202(10) 0.9319(8) 0.0161(11) Uiso 1.0000 . .
O O11 1.1040(12) -0.1872(11) 0.9360(9) 0.0164(11) Uiso 1.0000 . .
O O21 1.0263(14) -0.2076(11) 0.7400(10) 0.0162(11) Uiso 1.0000 . .
O O31 0.7244(10) -0.1587(8) 0.1906(9) 0.0188(12) Uiso 1.0000 . .
O O41 0.7131(11) 0.1275(9) 0.1543(8) 0.0183(12) Uiso 1.0000 . .
O O51 0.5137(7) -0.0049(12) 0.1984(9) 0.0168(11) Uiso 1.0000 . .
C C11 1.0413(16) -0.1322(8) 0.8388(8) 0.0162(10) Uiso 1.0000 . .
C C21 0.9727(8) 0.0365(7) 0.8163(7) 0.0162(9) Uiso 1.0000 . .
C C31 1.0268(8) 0.1348(9) 0.7312(7) 0.0162(9) Uiso 1.0000 . .
C C41 0.9393(7) 0.0991(6) 0.6035(6) 0.0162(9) Uiso 1.0000 . .
C C51 0.8017(7) 0.1744(5) 0.5460(7) 0.0164(9) Uiso 1.0000 . .
C C61 0.7165(7) 0.1407(5) 0.4287(7) 0.0162(9) Uiso 1.0000 . .
C C71 0.7694(6) 0.0300(5) 0.3684(6) 0.0166(9) Uiso 1.0000 . .
C C81 0.9070(7) -0.0467(5) 0.4247(7) 0.0166(9) Uiso 1.0000 . .
C C91 0.9905(7) -0.0119(6) 0.5414(7) 0.0165(9) Uiso 1.0000 . .
H H11 1.065(3) -0.2996(17) 0.7621(16) 0.0730(9) Uiso 1.0000 . .
H H41 1.1170 0.1304 0.9643 0.0243 Uiso 1.0000 . .
H H51 0.9722 0.2211 0.9215 0.0243 Uiso 1.0000 . .
H H61 0.9824 0.0605 0.9810 0.0243 Uiso 1.0000 . .
H H71 0.8608 0.0261 0.7812 0.0194 Uiso 1.0000 . .
H H81 1.0171 0.2527 0.7453 0.0195 Uiso 1.0000 . .
H H91 1.1338 0.1081 0.7482 0.0195 Uiso 1.0000 . .
H H101 0.7649 0.2508 0.5879 0.0197 Uiso 1.0000 . .
H H111 0.6227 0.1937 0.3905 0.0195 Uiso 1.0000 . .
H H121 0.9436 -0.1232 0.3828 0.0200 Uiso 1.0000 . .
H H131 1.0844 -0.0649 0.5793 0.0199 Uiso 1.0000 . .
S S12 0.1851(6) 0.0216(6) 0.2281(7) 0.0235 Uani 1.0000 . .
N N12 0.6290(12) 0.1838(11) 0.9359(9) 0.0226(11) Uiso 1.0000 . .
O O12 0.5198(13) -0.1119(12) 0.9560(11) 0.0221(12) Uiso 1.0000 . .
O O22 0.3337(11) -0.0926(12) 0.7810(12) 0.0226(12) Uiso 1.0000 . .
O O32 0.2380(10) -0.1195(9) 0.1822(9) 0.0244(12) Uiso 1.0000 . .
O O42 0.2081(12) 0.1696(9) 0.1700(10) 0.0242(12) Uiso 1.0000 . .
O O52 0.0347(8) 0.0033(12) 0.2243(10) 0.0231(12) Uiso 1.0000 . .
C C12 0.4565(11) -0.0416(11) 0.8646(8) 0.0224(10) Uiso 1.0000 . .
C C22 0.5184(8) 0.1103(8) 0.8278(7) 0.0225(10) Uiso 1.0000 . .
C C32 0.5926(8) 0.0712(14) 0.7378(7) 0.0223(9) Uiso 1.0000 . .
C C42 0.4818(10) 0.0368(12) 0.6163(7) 0.0223(9) Uiso 1.0000 . .
C C52 0.3443(11) 0.1173(17) 0.5751(7) 0.0225(10) Uiso 1.0000 . .
C C62 0.2553(11) 0.1193(17) 0.4556(7) 0.0226(10) Uiso 1.0000 . .
C C72 0.3031(9) 0.0365(13) 0.3774(7) 0.0228(9) Uiso 1.0000 . .
C C82 0.4360(11) -0.0528(16) 0.4186(7) 0.0225(10) Uiso 1.0000 . .
C C92 0.5213(12) -0.0560(14) 0.5377(8) 0.0223(10) Uiso 1.0000 . .
H H12 0.309(2) -0.176(2) 0.8102(19) 0.0730(9) Uiso 1.0000 . .
H H42 0.7060 0.1124 0.9691 0.0338 Uiso 1.0000 . .
H H52 0.6656 0.2780 0.9168 0.0338 Uiso 1.0000 . .
H H62 0.5834 0.2061 0.9882 0.0338 Uiso 1.0000 . .
H H72 0.4344 0.1896 0.7917 0.0269 Uiso 1.0000 . .
H H82 0.6549 0.1660 0.7334 0.0268 Uiso 1.0000 . .
H H92 0.6577 -0.0259 0.7657 0.0268 Uiso 1.0000 . .
H H102 0.3103 0.1721 0.6297 0.0269 Uiso 1.0000 . .
H H112 0.1628 0.1772 0.4284 0.0271 Uiso 1.0000 . .
H H122 0.4682 -0.1115 0.3647 0.0269 Uiso 1.0000 . .
H H132 0.6083 -0.1233 0.5658 0.0267 Uiso 1.0000 . .
O O61 0.6903(16) -0.3875(17) 0.0178(19) 0.032(3) Uiso 1.0000 . .
H H21 0.678(3) -0.302(3) 0.051(2) 0.0730(6) Uiso 1.0000 . .
H H31 0.615(3) -0.392(3) -0.045(3) 0.0730(6) Uiso 1.0000 . .
O O62 0.175(2) 0.4304(15) 0.0078(19) 0.027(3) Uiso 1.0000 . .
H H22 0.108(3) 0.426(2) -0.060(3) 0.0730(6) Uiso 1.0000 . .
H H32 0.214(3) 0.337(2) 0.019(2) 0.0730(6) Uiso 1.0000 . .

loop_
_atom_site_aniso_label
_atom_site_aniso_U_11
_atom_site_aniso_U_22
_atom_site_aniso_U_33
_atom_site_aniso_U_12
_atom_site_aniso_U_13
_atom_site_aniso_U_23
S11 0.0179(14) 0.0224(18) 0.0156(15) -0.001(2) 0.0101(15) -0.0019(19)
S12 0.0230(15) 0.0255(19) 0.0224(16) 0.000(2) 0.0089(15) 0.0004(18)

loop_
_atom_type_symbol
_atom_type_scat_dispersion_real
_atom_type_scat_dispersion_imag
_atom_type_scat_source
C 0.0000 0.0010 'International Tables Vol C 4.2.6.8 and 6.1.1.4'
H 0.0000 0.0000 'International Tables Vol C 4.2.6.8 and 6.1.1.4'
N 0.0010 0.0010 'International Tables Vol C 4.2.6.8 and 6.1.1.4'
O 0.0030 0.0030 'International Tables Vol C 4.2.6.8 and 6.1.1.4'
S 0.0610 0.0550 'International Tables Vol C 4.2.6.8 and 6.1.1.4'

loop_
_geom_angle_atom_site_label_1
_geom_angle_atom_site_label_2
_geom_angle_atom_site_label_3
_geom_angle_site_symmetry_1
_geom_angle_site_symmetry_2
_geom_angle_site_symmetry_3
_geom_angle
_geom_angle_publ_flag
O31 S11 O41 . . . 109.80(19) yes
O31 S11 O51 . . . 113.24(19) yes
O41 S11 O51 . . . 113.43(19) yes
O31 S11 C71 . . . 105.7(2) yes
O41 S11 C71 . . . 106.6(2) yes
O51 S11 C71 . . . 107.5(2) yes
C21 N11 H41 . . . 109.5 no
C21 N11 H51 . . . 109.4 no
H41 N11 H51 . . . 109.5 no
C21 N11 H61 . . . 109.5 no
H41 N11 H61 . . . 109.5 no
H51 N11 H61 . . . 109.5 no
C11 O21 H11 . . . 104.0(9) no
O21 C11 O11 . . . 125.03(18) yes
O21 C11 C21 . . . 111.67(18) yes
O11 C11 C21 . . . 123.28(18) yes
C11 C21 N11 . . . 107.5(2) yes
C11 C21 C31 . . . 111.7(2) yes
N11 C21 C31 . . . 110.7(2) yes
C11 C21 H71 . . . 109.0 no
N11 C21 H71 . . . 109.0 no
C31 C21 H71 . . . 109.0 no
C21 C31 C41 . . . 113.4(2) yes
C21 C31 H81 . . . 108.5 no
C41 C31 H81 . . . 108.5 no
C21 C31 H91 . . . 108.5 no
C41 C31 H91 . . . 108.5 no
H81 C31 H91 . . . 109.5 no
C31 C41 C51 . . . 120.26(17) yes
C31 C41 C91 . . . 121.30(17) yes
C51 C41 C91 . . . 118.42(15) yes
C41 C51 C61 . . . 121.49(17) yes
C41 C51 H101 . . . 119.3 no
C61 C51 H101 . . . 119.2 no
C51 C61 C71 . . . 119.22(17) yes
C51 C61 H111 . . . 120.4 no
C71 C61 H111 . . . 120.4 no
S11 C71 C61 . . . 120.00(17) yes
S11 C71 C81 . . . 119.77(17) yes
C61 C71 C81 . . . 120.05(15) yes
C71 C81 C91 . . . 120.09(17) yes
C71 C81 H121 . . . 120.0 no
C91 C81 H121 . . . 119.9 no
C81 C91 C41 . . . 120.73(17) yes
C81 C91 H131 . . . 119.6 no
C41 C91 H131 . . . 119.6 no
O32 S12 O42 . . . 109.9(2) yes
O32 S12 O52 . . . 112.96(19) yes
O42 S12 O52 . . . 113.45(19) yes
O32 S12 C72 . . . 105.7(2) yes
O42 S12 C72 . . . 106.8(2) yes
O52 S12 C72 . . . 107.5(2) yes
C22 N12 H42 . . . 109.4 no
C22 N12 H52 . . . 109.5 no
H42 N12 H52 . . . 109.5 no
C22 N12 H62 . . . 109.5 no
H42 N12 H62 . . . 109.5 no
H52 N12 H62 . . . 109.5 no
C12 O22 H12 . . . 104.0(8) no
O22 C12 O12 . . . 124.94(19) yes
O22 C12 C22 . . . 111.61(18) yes
O12 C12 C22 . . . 123.23(19) yes
C12 C22 N12 . . . 107.5(2) yes
C12 C22 C32 . . . 111.7(2) yes
N12 C22 C32 . . . 110.6(2) yes
C12 C22 H72 . . . 109.0 no
N12 C22 H72 . . . 109.0 no
C32 C22 H72 . . . 109.0 no
C22 C32 C42 . . . 113.4(2) yes
C22 C32 H82 . . . 108.5 no
C42 C32 H82 . . . 108.4 no
C22 C32 H92 . . . 108.5 no
C42 C32 H92 . . . 108.5 no
H82 C32 H92 . . . 109.5 no
C32 C42 C52 . . . 120.2(2) yes
C32 C42 C92 . . . 120.95(19) yes
C52 C42 C92 . . . 118.22(16) yes
C42 C52 C62 . . . 121.38(18) yes
C42 C52 H102 . . . 119.3 no
C62 C52 H102 . . . 119.3 no
C52 C62 C72 . . . 119.13(17) yes
C52 C62 H112 . . . 120.5 no
C72 C62 H112 . . . 120.4 no
S12 C72 C62 . . . 119.98(19) yes
S12 C72 C82 . . . 119.59(19) yes
C62 C72 C82 . . . 119.92(17) yes
C72 C82 C92 . . . 120.15(18) yes
C72 C82 H122 . . . 119.9 no
C92 C82 H122 . . . 119.9 no
C82 C92 C42 . . . 120.74(18) yes
C82 C92 H132 . . . 119.6 no
C42 C92 H132 . . . 119.6 no
H21 O61 H31 . . . 105.00(2) no
H22 O62 H32 . . . 104.998(12) no

loop_
_geom_bond_atom_site_label_1
_geom_bond_atom_site_label_2
_geom_bond_site_symmetry_1
_geom_bond_site_symmetry_2
_geom_bond_distance
_geom_bond_publ_flag
S11 O31 . . 1.449(4) yes
S11 O41 . . 1.458(4) yes
S11 O51 . . 1.429(4) yes
S11 C71 . . 1.757(4) yes
N11 C21 . . 1.481(4) yes
N11 H41 . . 0.910 no
N11 H51 . . 0.910 no
N11 H61 . . 0.910 no
O11 C11 . . 1.201(4) yes
O21 C11 . . 1.310(4) yes
O21 H11 . . 0.840(4) no
C11 C21 . . 1.510(4) yes
C21 C31 . . 1.539(4) yes
C21 H71 . . 1.000 no
C31 C41 . . 1.500(4) yes
C31 H81 . . 0.990 no
C31 H91 . . 0.990 no
C41 C51 . . 1.388(4) yes
C41 C91 . . 1.379(4) yes
C51 C61 . . 1.389(4) yes
C51 H101 . . 0.950 no
C61 C71 . . 1.370(4) yes
C61 H111 . . 0.950 no
C71 C81 . . 1.391(4) yes
C81 C91 . . 1.380(4) yes
C81 H121 . . 0.950 no
C91 H131 . . 0.950 no
S12 O32 . . 1.450(4) yes
S12 O42 . . 1.458(4) yes
S12 O52 . . 1.427(4) yes
S12 C72 . . 1.758(4) yes
N12 C22 . . 1.481(4) yes
N12 H42 . . 0.910 no
N12 H52 . . 0.910 no
N12 H62 . . 0.910 no
O12 C12 . . 1.201(4) yes
O22 C12 . . 1.309(4) yes
O22 H12 . . 0.840(4) no
C12 C22 . . 1.512(4) yes
C22 C32 . . 1.537(4) yes
C22 H72 . . 1.000 no
C32 C42 . . 1.498(4) yes
C32 H82 . . 0.990 no
C32 H92 . . 0.990 no
C42 C52 . . 1.388(4) yes
C42 C92 . . 1.377(4) yes
C52 C62 . . 1.391(4) yes
C52 H102 . . 0.950 no
C62 C72 . . 1.373(4) yes
C62 H112 . . 0.950 no
C72 C82 . . 1.390(4) yes
C82 C92 . . 1.378(4) yes
C82 H122 . . 0.950 no
C92 H132 . . 0.950 no
O61 H21 . . 0.84000(11) no
O61 H31 . . 0.8400(3) no
O62 H22 . . 0.8400(3) no
O62 H32 . . 0.84001(11) no
